data_2014686
loop_
_publ_author_name
'Su, Wei'
'Bi, Wen-Hua'
'Li, Xing'
'Cao, Rong'

_publ_section_title
;A novel three-dimensional supramolecular coordination polymer:
 poly[[diaquadicadmium(II)-di-\m~2~-4,4'-bipyridyl-di-\m~2~-2-sulfonatobenzoato]
 dihydrate]
;
_journal_issue 1
_journal_name_full 'Acta Crystallographica Section C'
_journal_page_first m16
_journal_page_last m18
_journal_paper_doi 10.1107/S0108270104028434
_journal_volume 61
_journal_year 2005
_chemical_formula_iupac '[Cd2 (C7 H4 O5 S1)2 (C10 H8 N2)2 (H2 O)2] , 2H2 O'
_chemical_formula_moiety 'C34 H28 Cd2 N4 O12 S2 , 2H2 O'
_chemical_formula_sum 'C34 H32 Cd2 N4 O14 S2'
_chemical_formula_weight 1009.6
_chemical_name_systematic
;poly[[diaquadicadmium(II)-di-\m~2~-4,4'-bipyridyl-di-\m~2~-2-sulfonatobenzoato]
dihydrate]
;
_space_group_IT_number 15
_symmetry_cell_setting monoclinic
_symmetry_space_group_name_Hall '-C 2yc'
_symmetry_space_group_name_H-M 'C 1 2/c 1'
_atom_sites_solution_hydrogens geom
_atom_sites_solution_primary direct
_atom_sites_solution_secondary difmap
_audit_creation_method SHELXL97
_cell_angle_alpha 90.00
_cell_angle_beta 112.483(5)
_cell_angle_gamma 90.00
_cell_formula_units_Z 4
_cell_length_a 16.888(5)
_cell_length_b 11.722(5)
_cell_length_c 20.258(7)
_cell_measurement_reflns_used 6223
_cell_measurement_temperature 173(2)
_cell_measurement_theta_max 27.48
_cell_measurement_theta_min 2.17
_cell_volume 3705(2)
_computing_cell_refinement CrystalClear
_computing_data_collection 'CrystalClear (Rigaku, 2002)'
_computing_data_reduction CrystalClear
_computing_molecular_graphics SHELXL97
_computing_publication_material SHELXL97
_computing_structure_refinement 'SHELXL97 (Sheldrick, 1997)'
_computing_structure_solution 'SHELXS97 (Sheldrick, 1997)'
_diffrn_ambient_temperature 173(2)
_diffrn_detector_area_resol_mean 14.6306
_diffrn_measured_fraction_theta_full 0.997
_diffrn_measured_fraction_theta_max 0.997
_diffrn_measurement_device_type 'Rigaku Mercury70 (2x2 bin mode)'
_diffrn_measurement_method dtprofit.ref
_diffrn_radiation_monochromator graphite
_diffrn_radiation_source 'Rotating anode'
_diffrn_radiation_type MoK\a
_diffrn_radiation_wavelength 0.71073
_diffrn_reflns_av_R_equivalents 0.0277
_diffrn_reflns_av_sigmaI/netI 0.0261
_diffrn_reflns_limit_h_max 19
_diffrn_reflns_limit_h_min -21
_diffrn_reflns_limit_k_max 15
_diffrn_reflns_limit_k_min -15
_diffrn_reflns_limit_l_max 26
_diffrn_reflns_limit_l_min -13
_diffrn_reflns_number 14147
_diffrn_reflns_theta_full 27.48
_diffrn_reflns_theta_max 27.48
_diffrn_reflns_theta_min 2.17
_diffrn_standards_decay_% none
_diffrn_standards_interval_count none
_diffrn_standards_interval_time none
_diffrn_standards_number none
_exptl_absorpt_coefficient_mu 1.335
_exptl_absorpt_correction_T_max 0.935
_exptl_absorpt_correction_T_min 0.613
_exptl_absorpt_correction_type multi-scan
_exptl_absorpt_process_details '(SADABS; Sheldrick, 1996)'
_exptl_crystal_colour white
_exptl_crystal_density_diffrn 1.809
_exptl_crystal_density_meas ?
_exptl_crystal_density_method 'not measured'
_exptl_crystal_description prism
_exptl_crystal_F_000 2016
_exptl_crystal_size_max 0.50
_exptl_crystal_size_mid 0.10
_exptl_crystal_size_min 0.05
_refine_diff_density_max 0.861
_refine_diff_density_min -0.606
_refine_ls_extinction_method none
_refine_ls_goodness_of_fit_ref 1.096
_refine_ls_hydrogen_treatment mixed
_refine_ls_matrix_type full
_refine_ls_number_parameters 273
_refine_ls_number_reflns 4254
_refine_ls_number_restraints 0
_refine_ls_restrained_S_all 1.096
_refine_ls_R_factor_all 0.0288
_refine_ls_R_factor_gt 0.0267
_refine_ls_shift/su_max 0.001
_refine_ls_shift/su_mean 0.000
_refine_ls_structure_factor_coef Fsqd
_refine_ls_weighting_details 'calc w = 1/[\s^2^(Fo^2^)+(0.0244P)^2^+6.0536P] where P=(Fo^2^+2Fc^2^)/3'
_refine_ls_weighting_scheme calc
_refine_ls_wR_factor_gt 0.0588
_refine_ls_wR_factor_ref 0.0599
_reflns_number_gt 4059
_reflns_number_total 4254
_reflns_threshold_expression I>2\s(I)
_cod_data_source_file gd1351.cif
_cod_data_source_block I
_cod_depositor_comments
;
The following automatic conversions were performed:

'_exptl_crystal_density_meas' value 'not measured' was changed to '?'
- the value is perceived as not measured.

Automatic conversion script
Id: cif_fix_values 3008 2015-01-20 13:52:24Z robertas 
;
_cod_original_cell_volume 3706(2)
_cod_original_sg_symbol_H-M 'C 2/c'
_cod_database_code 2014686
_cod_database_fobs_code 2014686

loop_
_symmetry_equiv_pos_as_xyz
'x, y, z'
'-x, y, -z+1/2'
'x+1/2, y+1/2, z'
'-x+1/2, y+1/2, -z+1/2'
'-x, -y, -z'
'x, -y, z-1/2'
'-x+1/2, -y+1/2, -z'
'x+1/2, -y+1/2, z-1/2'

loop_
_atom_site_label
_atom_site_fract_x
_atom_site_fract_y
_atom_site_fract_z
_atom_site_U_iso_or_equiv
_atom_site_adp_type
_atom_site_calc_flag
_atom_site_refinement_flags
_atom_site_occupancy
_atom_site_disorder_assembly
_atom_site_disorder_group
_atom_site_type_symbol
Cd1 0.0000 0.328102(17) 0.2500 0.01377(6) Uani d S 1 . . Cd
Cd2 0.2500 0.2500 0.5000 0.00967(6) Uani d S 1 . . Cd
S1 0.39639(3) 0.25100(4) 0.42586(3) 0.01275(11) Uani d . 1 . . S
O3 0.34224(10) 0.16938(13) 0.37541(9) 0.0203(3) Uani d . 1 . . O
N3 0.24497(10) 0.05305(15) 0.48461(10) 0.0120(3) Uani d . 1 . . N
C23 0.0000 -0.2331(2) 0.2500 0.0156(6) Uani d S 1 . . C
N1 0.0000 0.1341(2) 0.2500 0.0157(5) Uani d S 1 . . N
C31 0.17469(13) -0.00748(18) 0.47798(12) 0.0148(4) Uani d . 1 . . C
H31 0.1226 0.0326 0.4686 0.018 Uiso calc R 1 . . H
C47 0.36340(13) 0.38939(18) 0.38914(11) 0.0134(4) Uani d . 1 . . C
O4 0.48678(10) 0.24235(14) 0.44034(10) 0.0222(4) Uani d . 1 . . O
C46 0.42829(14) 0.46993(19) 0.40212(13) 0.0187(5) Uani d . 1 . . C
H46 0.4861 0.4484 0.4283 0.022 Uiso calc R 1 . . H
O5 0.38295(9) 0.25162(12) 0.49445(8) 0.0136(3) Uani d . 1 . . O
C13 0.0000 -0.1063(2) 0.2500 0.0160(6) Uani d S 1 . . C
C11 0.07185(14) 0.07367(18) 0.28599(13) 0.0197(5) Uani d . 1 . . C
H11 0.1232 0.1142 0.3117 0.024 Uiso calc R 1 . . H
C33 0.24876(12) -0.18712(17) 0.49634(11) 0.0115(4) Uani d . 1 . . C
C35 0.31677(13) -0.00709(18) 0.49580(12) 0.0165(4) Uani d . 1 . . C
H35 0.3672 0.0335 0.5002 0.020 Uiso calc R 1 . . H
C32 0.17405(13) -0.12485(18) 0.48402(12) 0.0145(4) Uani d . 1 . . C
H32 0.1228 -0.1631 0.4798 0.017 Uiso calc R 1 . . H
C22 0.04668(15) -0.29460(19) 0.31107(13) 0.0202(5) Uani d . 1 . . C
H22 0.0803 -0.2559 0.3538 0.024 Uiso calc R 1 . . H
C34 0.32127(13) -0.12451(18) 0.50127(13) 0.0166(4) Uani d . 1 . . C
H34 0.3735 -0.1627 0.5084 0.020 Uiso calc R 1 . . H
C12 0.07424(15) -0.04458(19) 0.28722(13) 0.0200(5) Uani d . 1 . . C
H12 0.1263 -0.0833 0.3133 0.024 Uiso calc R 1 . . H
N2 0.0000 -0.4720(2) 0.2500 0.0151(5) Uani d S 1 . . N
C41 0.19983(13) 0.34380(17) 0.33406(12) 0.0126(4) Uani d . 1 . . C
C42 0.27777(13) 0.41981(18) 0.34950(11) 0.0140(4) Uani d . 1 . . C
C43 0.26117(15) 0.53133(19) 0.32333(13) 0.0202(5) Uani d . 1 . . C
H43 0.2040 0.5526 0.2949 0.024 Uiso calc R 1 . . H
C21 0.04395(15) -0.41230(19) 0.30933(12) 0.0196(5) Uani d . 1 . . C
H21 0.0746 -0.4529 0.3521 0.023 Uiso calc R 1 . . H
C45 0.40980(15) 0.5813(2) 0.37745(14) 0.0233(5) Uani d . 1 . . C
H45 0.4544 0.6360 0.3877 0.028 Uiso calc R 1 . . H
C44 0.32578(16) 0.6116(2) 0.33774(14) 0.0251(5) Uani d . 1 . . C
H44 0.3124 0.6873 0.3204 0.030 Uiso calc R 1 . . H
O1 0.14417(9) 0.34923(13) 0.27122(8) 0.0163(3) Uani d . 1 . . O
O2 0.18963(9) 0.28660(13) 0.38228(8) 0.0156(3) Uani d . 1 . . O
O7 0.01040(12) 0.34649(16) 0.36865(10) 0.0225(4) Uani d . 1 . . O
O6 0.14492(13) 0.42967(17) 0.14342(11) 0.0295(4) Uani d . 1 . . O
H7B 0.040(2) 0.316(3) 0.4027(19) 0.038(9) Uiso d . 1 . . H
H6A 0.161(2) 0.415(3) 0.188(2) 0.059(11) Uiso d . 1 . . H
H7A -0.032(2) 0.373(3) 0.3760(18) 0.046(10) Uiso d . 1 . . H
H6B 0.157(3) 0.500(4) 0.142(2) 0.078(14) Uiso d . 1 . . H

loop_
_atom_site_aniso_label
_atom_site_aniso_U_11
_atom_site_aniso_U_22
_atom_site_aniso_U_33
_atom_site_aniso_U_12
_atom_site_aniso_U_13
_atom_site_aniso_U_23
Cd1 0.01550(11) 0.00625(10) 0.02060(12) 0.000 0.00808(9) 0.000
Cd2 0.01001(10) 0.00630(10) 0.01257(11) -0.00025(7) 0.00416(8) 0.00053(8)
S1 0.0107(2) 0.0113(2) 0.0172(3) 0.00090(17) 0.0064(2) 0.0012(2)
O3 0.0225(8) 0.0122(7) 0.0247(9) 0.0001(6) 0.0073(7) -0.0028(7)
N3 0.0116(8) 0.0105(8) 0.0134(9) 0.0000(6) 0.0042(7) 0.0020(7)
C23 0.0231(15) 0.0075(13) 0.0190(16) 0.000 0.0110(13) 0.000
N1 0.0157(12) 0.0172(13) 0.0156(13) 0.000 0.0075(11) 0.000
C31 0.0126(9) 0.0107(10) 0.0204(11) 0.0019(8) 0.0055(9) -0.0018(9)
C47 0.0155(10) 0.0123(10) 0.0142(10) -0.0008(8) 0.0076(8) 0.0017(8)
O4 0.0126(7) 0.0255(9) 0.0315(10) 0.0042(6) 0.0117(7) 0.0054(7)
C46 0.0134(10) 0.0194(11) 0.0228(12) -0.0039(8) 0.0065(9) 0.0016(9)
O5 0.0112(7) 0.0139(7) 0.0162(8) 0.0011(5) 0.0059(6) 0.0035(6)
C13 0.0265(16) 0.0070(13) 0.0170(15) 0.000 0.0112(13) 0.000
C11 0.0222(11) 0.0107(10) 0.0239(12) -0.0018(8) 0.0061(10) -0.0021(9)
C33 0.0127(9) 0.0087(10) 0.0127(10) -0.0001(7) 0.0044(8) -0.0001(8)
C35 0.0147(10) 0.0097(10) 0.0260(12) -0.0018(8) 0.0090(9) 0.0009(9)
C32 0.0106(9) 0.0106(10) 0.0224(11) -0.0007(7) 0.0064(9) -0.0017(9)
C22 0.0294(12) 0.0109(10) 0.0185(12) -0.0020(9) 0.0071(10) -0.0016(9)
C34 0.0135(10) 0.0105(10) 0.0269(12) 0.0011(8) 0.0091(9) 0.0020(9)
C12 0.0241(11) 0.0126(10) 0.0206(12) 0.0012(8) 0.0055(10) 0.0013(9)
N2 0.0205(13) 0.0053(11) 0.0212(14) 0.000 0.0098(11) 0.000
C41 0.0109(9) 0.0107(10) 0.0156(10) 0.0021(7) 0.0045(8) -0.0002(8)
C42 0.0160(10) 0.0130(10) 0.0146(10) -0.0018(8) 0.0077(8) 0.0002(8)
C43 0.0215(11) 0.0147(11) 0.0216(12) 0.0016(8) 0.0053(10) 0.0052(9)
C21 0.0269(11) 0.0120(10) 0.0171(11) 0.0014(9) 0.0054(10) 0.0029(9)
C45 0.0239(12) 0.0174(11) 0.0296(13) -0.0096(9) 0.0112(10) 0.0014(10)
C44 0.0318(13) 0.0111(11) 0.0313(14) -0.0024(9) 0.0109(11) 0.0069(10)
O1 0.0138(7) 0.0184(8) 0.0144(8) -0.0008(6) 0.0027(6) 0.0031(6)
O2 0.0142(7) 0.0171(8) 0.0127(7) -0.0035(6) 0.0018(6) 0.0032(6)
O7 0.0217(9) 0.0244(9) 0.0190(9) 0.0054(7) 0.0051(8) 0.0065(7)
O6 0.0443(11) 0.0241(10) 0.0224(10) -0.0102(8) 0.0152(9) -0.0001(8)

loop_
_atom_type_symbol
_atom_type_description
_atom_type_scat_dispersion_real
_atom_type_scat_dispersion_imag
_atom_type_scat_source
C C 0.0033 0.0016 'International Tables Vol C Tables 4.2.6.8 and 6.1.1.4'
H H 0.0000 0.0000 'International Tables Vol C Tables 4.2.6.8 and 6.1.1.4'
N N 0.0061 0.0033 'International Tables Vol C Tables 4.2.6.8 and 6.1.1.4'
O O 0.0106 0.0060 'International Tables Vol C Tables 4.2.6.8 and 6.1.1.4'
S S 0.1246 0.1234 'International Tables Vol C Tables 4.2.6.8 and 6.1.1.4'
Cd Cd -0.8075 1.2024 'International Tables Vol C Tables 4.2.6.8 and 6.1.1.4'

loop_
_geom_angle_atom_site_label_1
_geom_angle_atom_site_label_2
_geom_angle_atom_site_label_3
_geom_angle_site_symmetry_1
_geom_angle_site_symmetry_3
_geom_angle
N1 Cd1 O1 . . 96.13(4)
N1 Cd1 O1 . 2 96.13(4)
O1 Cd1 O1 . 2 167.74(8)
N1 Cd1 N2 . 1_565 180.0
O1 Cd1 N2 . 1_565 83.87(4)
O1 Cd1 N2 2 1_565 83.87(4)
N1 Cd1 O7 . . 95.26(4)
O1 Cd1 O7 . . 97.94(6)
O1 Cd1 O7 2 . 80.93(6)
N2 Cd1 O7 1_565 . 84.74(4)
N1 Cd1 O7 . 2 95.26(4)
O1 Cd1 O7 . 2 80.93(6)
O1 Cd1 O7 2 2 97.94(6)
N2 Cd1 O7 1_565 2 84.74(4)
O7 Cd1 O7 . 2 169.48(9)
O2 Cd2 O2 7_556 . 180.0
O2 Cd2 O5 7_556 7_556 90.10(5)
O2 Cd2 O5 . 7_556 89.90(5)
O2 Cd2 O5 7_556 . 89.90(5)
O2 Cd2 O5 . . 90.10(5)
O5 Cd2 O5 7_556 . 180.00(8)
O2 Cd2 N3 7_556 7_556 93.94(6)
O2 Cd2 N3 . 7_556 86.06(6)
O5 Cd2 N3 7_556 7_556 89.30(5)
O5 Cd2 N3 . 7_556 90.70(5)
O2 Cd2 N3 7_556 . 86.06(6)
O2 Cd2 N3 . . 93.94(6)
O5 Cd2 N3 7_556 . 90.70(5)
O5 Cd2 N3 . . 89.30(5)
N3 Cd2 N3 7_556 . 180.0
O3 S1 O4 . . 115.59(10)
O3 S1 O5 . . 112.47(9)
O4 S1 O5 . . 109.70(10)
O3 S1 C47 . . 107.19(10)
O4 S1 C47 . . 106.62(10)
O5 S1 C47 . . 104.46(9)
C31 N3 C35 . . 116.41(18)
C31 N3 Cd2 . . 121.50(13)
C35 N3 Cd2 . . 120.88(13)
C22 C23 C22 2 . 117.4(3)
C22 C23 C13 2 . 121.30(14)
C22 C23 C13 . . 121.30(14)
C11 N1 C11 2 . 116.8(3)
C11 N1 Cd1 2 . 121.59(14)
C11 N1 Cd1 . . 121.59(14)
N3 C31 C32 . . 123.58(19)
N3 C31 H31 . . 118.2
C32 C31 H31 . . 118.2
C46 C47 C42 . . 119.94(19)
C46 C47 S1 . . 116.11(16)
C42 C47 S1 . . 123.95(16)
C45 C46 C47 . . 121.1(2)
C45 C46 H46 . . 119.5
C47 C46 H46 . . 119.5
S1 O5 Cd2 . . 123.16(9)
C12 C13 C12 2 . 117.4(3)
C12 C13 C23 2 . 121.29(14)
C12 C13 C23 . . 121.29(14)
N1 C11 C12 . . 123.2(2)
N1 C11 H11 . . 118.4
C12 C11 H11 . . 118.4
C32 C33 C34 . . 116.47(19)
C32 C33 C33 . 7_546 121.9(2)
C34 C33 C33 . 7_546 121.7(2)
N3 C35 C34 . . 123.68(19)
N3 C35 H35 . . 118.2
C34 C35 H35 . . 118.2
C31 C32 C33 . . 119.98(19)
C31 C32 H32 . . 120.0
C33 C32 H32 . . 120.0
C21 C22 C23 . . 119.6(2)
C21 C22 H22 . . 120.2
C23 C22 H22 . . 120.2
C35 C34 C33 . . 119.85(19)
C35 C34 H34 . . 120.1
C33 C34 H34 . . 120.1
C11 C12 C13 . . 119.7(2)
C11 C12 H12 . . 120.2
C13 C12 H12 . . 120.2
C21 N2 C21 . 2 117.2(3)
C21 N2 Cd1 . 1_545 121.41(13)
C21 N2 Cd1 2 1_545 121.41(13)
O2 C41 O1 . . 122.91(19)
O2 C41 C42 . . 121.40(19)
O1 C41 C42 . . 115.49(19)
C43 C42 C47 . . 117.85(19)
C43 C42 C41 . . 115.97(19)
C47 C42 C41 . . 126.15(19)
C44 C43 C42 . . 121.8(2)
C44 C43 H43 . . 119.1
C42 C43 H43 . . 119.1
N2 C21 C22 . . 123.0(2)
N2 C21 H21 . . 118.5
C22 C21 H21 . . 118.5
C44 C45 C46 . . 119.3(2)
C44 C45 H45 . . 120.3
C46 C45 H45 . . 120.3
C45 C44 C43 . . 119.9(2)
C45 C44 H44 . . 120.0
C43 C44 H44 . . 120.0
C41 O1 Cd1 . . 120.39(13)
C41 O2 Cd2 . . 142.14(14)
Cd1 O7 H7B . . 130(2)
Cd1 O7 H7A . . 118(2)
H7B O7 H7A . . 108(3)
H6A O6 H6B . . 104(4)

loop_
_geom_bond_atom_site_label_1
_geom_bond_atom_site_label_2
_geom_bond_site_symmetry_2
_geom_bond_distance
_geom_bond_publ_flag
Cd1 N1 . 2.274(3) yes
Cd1 O1 . 2.3182(16) yes
Cd1 O1 2 2.3182(16) no
Cd1 N2 1_565 2.343(3) yes
Cd1 O7 . 2.352(2) yes
Cd1 O7 2 2.352(2) no
Cd2 O2 7_556 2.2475(16) no
Cd2 O2 . 2.2475(16) yes
Cd2 O5 7_556 2.2907(15) no
Cd2 O5 . 2.2907(15) yes
Cd2 N3 7_556 2.327(2) no
Cd2 N3 . 2.327(2) yes
S1 O3 . 1.4428(17) ?
S1 O4 . 1.4437(16) ?
S1 O5 . 1.4912(17) ?
S1 C47 . 1.783(2) ?
N3 C31 . 1.345(3) ?
N3 C35 . 1.345(3) ?
C23 C22 2 1.388(3) ?
C23 C22 . 1.388(3) ?
C23 C13 . 1.486(4) ?
N1 C11 2 1.352(3) ?
N1 C11 . 1.352(3) ?
C31 C32 . 1.382(3) ?
C31 H31 . 0.9500 ?
C47 C46 . 1.393(3) ?
C47 C42 . 1.405(3) ?
C46 C45 . 1.390(3) ?
C46 H46 . 0.9500 ?
C13 C12 2 1.393(3) ?
C13 C12 . 1.393(3) ?
C11 C12 . 1.387(3) ?
C11 H11 . 0.9500 ?
C33 C32 . 1.395(3) ?
C33 C34 . 1.398(3) ?
C33 C33 7_546 1.481(4) ?
C35 C34 . 1.381(3) ?
C35 H35 . 0.9500 ?
C32 H32 . 0.9500 ?
C22 C21 . 1.380(3) ?
C22 H22 . 0.9500 ?
C34 H34 . 0.9500 ?
C12 H12 . 0.9500 ?
N2 C21 . 1.343(3) ?
N2 C21 2 1.343(3) ?
N2 Cd1 1_545 2.343(3) ?
C41 O2 . 1.250(3) ?
C41 O1 . 1.262(3) ?
C41 C42 . 1.520(3) ?
C42 C43 . 1.398(3) ?
C43 C44 . 1.384(3) ?
C43 H43 . 0.9500 ?
C21 H21 . 0.9500 ?
C45 C44 . 1.383(3) ?
C45 H45 . 0.9500 ?
C44 H44 . 0.9500 ?
O7 H7B . 0.77(4) ?
O7 H7A . 0.85(4) ?
O6 H6A . 0.86(4) ?
O6 H6B . 0.85(5) ?

loop_
_geom_hbond_atom_site_label_D
_geom_hbond_atom_site_label_H
_geom_hbond_atom_site_label_A
_geom_hbond_site_symmetry_A
_geom_hbond_distance_DH
_geom_hbond_distance_HA
_geom_hbond_distance_DA
_geom_hbond_angle_DHA
_geom_hbond_publ_flag
O6 H6A O1 . 0.86(4) 1.97(4) 2.760(3) 153(4) yes
O6 H6B O3 4_555 0.85(5) 2.02(5) 2.855(3) 167(5) yes
O7 H7A O6 2_555 0.84(4) 1.91(4) 2.720(3) 160(3) yes
O7 H7B O5 7_556 0.77(4) 2.14(4) 2.905(3) 172(4) yes
